data_4073272
loop_
_publ_author_name
'Bukhaltsev, Ella'
'Goldberg, Israel'
'Cohen, Revital'
'Vigalok, Arkadi'

_publ_section_title
;
 Tunable \p-Interactions in Monomeric Organozinc Complexes:&#x00A0;
 Solution and Solid-State Studies
;
_journal_issue 16
_journal_name_full Organometallics
_journal_page_first 4015
_journal_paper_doi 10.1021/om070213y
_journal_volume 26
_journal_year 2007
_chemical_formula_moiety 'C62 H68 O2 Zn2, C5 H12'
_chemical_formula_sum 'C67 H80 O2 Zn2'
_chemical_formula_weight 1048.05
_chemical_name_systematic
; 
 ? 
;
_space_group_IT_number 14
_symmetry_cell_setting monoclinic
_symmetry_space_group_name_Hall '-P 2ybc'
_symmetry_space_group_name_H-M 'P 1 21/c 1'
_atom_sites_solution_hydrogens geom
_atom_sites_solution_primary direct
_atom_sites_solution_secondary difmap
_audit_creation_method SHELXL-97
_cell_angle_alpha 90.00
_cell_angle_beta 105.4498(6)
_cell_angle_gamma 90.00
_cell_formula_units_Z 4
_cell_length_a 23.3100(3)
_cell_length_b 12.3369(2)
_cell_length_c 20.4060(5)
_cell_measurement_reflns_used 10671
_cell_measurement_temperature 110(2)
_cell_measurement_theta_max 27.51
_cell_measurement_theta_min 2.26
_cell_volume 5656.16(18)
_computing_cell_refinement Denzo
_computing_data_collection 'Collect, Nonius B.V.'
_computing_data_reduction Denzo
_computing_structure_refinement 'SHELXL-97 (Sheldrick, 1997)'
_computing_structure_solution DIRDIF-96
_diffrn_ambient_temperature 110(2)
_diffrn_detector_area_resol_mean '56 microns'
_diffrn_measured_fraction_theta_full 0.985
_diffrn_measured_fraction_theta_max 0.985
_diffrn_measurement_device_type 'Nonius KappaCCD'
_diffrn_measurement_method '1 deg. Phi scans'
_diffrn_radiation_monochromator graphite
_diffrn_radiation_source 'fine-focus sealed tube'
_diffrn_radiation_type MoK\a
_diffrn_radiation_wavelength 0.71073
_diffrn_reflns_av_R_equivalents 0.0510
_diffrn_reflns_av_sigmaI/netI 0.0574
_diffrn_reflns_limit_h_max 27
_diffrn_reflns_limit_h_min -28
_diffrn_reflns_limit_k_max 0
_diffrn_reflns_limit_k_min -15
_diffrn_reflns_limit_l_max 25
_diffrn_reflns_limit_l_min 0
_diffrn_reflns_number 27845
_diffrn_reflns_theta_full 26.00
_diffrn_reflns_theta_max 26.00
_diffrn_reflns_theta_min 2.26
_diffrn_standards_number 0
_exptl_absorpt_coefficient_mu 0.891
_exptl_absorpt_correction_T_max .9161
_exptl_absorpt_correction_T_min .6642
_exptl_absorpt_correction_type multi-scan
_exptl_absorpt_process_details 'Blessing, 1995'
_exptl_crystal_colour colorless
_exptl_crystal_density_diffrn 1.231
_exptl_crystal_density_method 'not measured'
_exptl_crystal_description plates
_exptl_crystal_F_000 2232
_exptl_crystal_size_max 0.50
_exptl_crystal_size_mid 0.30
_exptl_crystal_size_min 0.10
_refine_diff_density_max 1.076
_refine_diff_density_min -0.913
_refine_diff_density_rms 0.080
_refine_ls_extinction_method none
_refine_ls_goodness_of_fit_ref 1.012
_refine_ls_hydrogen_treatment constr
_refine_ls_matrix_type full
_refine_ls_number_parameters 628
_refine_ls_number_reflns 10967
_refine_ls_number_restraints 1
_refine_ls_restrained_S_all 1.013
_refine_ls_R_factor_all 0.0849
_refine_ls_R_factor_gt 0.0552
_refine_ls_shift/su_max 0.015
_refine_ls_shift/su_mean 0.005
_refine_ls_structure_factor_coef Fsqd
_refine_ls_weighting_details 'calc w=1/[\s^2^(Fo^2^)+(0.0807P)^2^+6.7515P] where P=(Fo^2^+2Fc^2^)/3'
_refine_ls_weighting_scheme calc
_refine_ls_wR_factor_gt 0.1382
_refine_ls_wR_factor_ref 0.1557
_reflns_number_gt 7889
_reflns_number_total 10967
_reflns_threshold_expression >2sigma(I)
_cod_data_source_file om070213y_si1.cif
_cod_data_source_block ar18
_cod_original_sg_symbol_H-M 'P 21/c'
_cod_database_code 4073272

loop_
_symmetry_equiv_pos_as_xyz
'x, y, z'
'-x, y+1/2, -z+1/2'
'-x, -y, -z'
'x, -y-1/2, z-1/2'

loop_
_atom_site_label
_atom_site_type_symbol
_atom_site_fract_x
_atom_site_fract_y
_atom_site_fract_z
_atom_site_U_iso_or_equiv
_atom_site_adp_type
_atom_site_occupancy
_atom_site_symmetry_multiplicity
_atom_site_calc_flag
_atom_site_refinement_flags
_atom_site_disorder_assembly
_atom_site_disorder_group
Zn1 Zn 0.257349(18) 0.05229(3) 0.12839(2) 0.02705(13) Uani 1 1 d . . .
Zn2 Zn 0.325736(18) 0.12912(4) 0.02771(2) 0.02942(13) Uani 1 1 d . . .
O3 O 0.33868(10) 0.08748(19) 0.12490(11) 0.0243(5) Uani 1 1 d . . .
O4 O 0.24407(10) 0.0961(2) 0.03191(11) 0.0265(5) Uani 1 1 d . . .
C1 C 0.39706(16) -0.1211(3) 0.16337(18) 0.0289(8) Uani 1 1 d . . .
H1A H 0.4177 -0.1823 0.1912 0.035 Uiso 1 1 calc R . .
H1B H 0.4165 -0.1099 0.1263 0.035 Uiso 1 1 calc R . .
C2 C 0.40795(15) -0.0198(3) 0.20798(17) 0.0239(7) Uani 1 1 d . . .
C3 C 0.45020(15) -0.0235(3) 0.27063(17) 0.0253(7) Uani 1 1 d . . .
H3 H 0.4689 -0.0908 0.2858 0.030 Uiso 1 1 calc R . .
C4 C 0.46635(15) 0.0673(3) 0.31217(16) 0.0241(7) Uani 1 1 d . . .
C5 C 0.43736(15) 0.1649(3) 0.28891(17) 0.0244(7) Uani 1 1 d . . .
H5 H 0.4470 0.2276 0.3167 0.029 Uiso 1 1 calc R . .
C6 C 0.39488(15) 0.1731(3) 0.22646(16) 0.0235(7) Uani 1 1 d . . .
C7 C 0.38104(15) 0.0800(3) 0.18568(16) 0.0228(7) Uani 1 1 d . . .
C8 C 0.36636(15) 0.2813(3) 0.20116(17) 0.0266(8) Uani 1 1 d . . .
H8A H 0.3788 0.3022 0.1601 0.032 Uiso 1 1 calc R . .
H8B H 0.3821 0.3368 0.2364 0.032 Uiso 1 1 calc R . .
C9 C 0.29847(16) 0.2840(3) 0.18374(17) 0.0250(7) Uani 1 1 d . . .
C10 C 0.26940(16) 0.2709(3) 0.23480(17) 0.0272(8) Uani 1 1 d . . .
H10 H 0.2926 0.2619 0.2804 0.033 Uiso 1 1 calc R . .
C11 C 0.20736(16) 0.2704(3) 0.22120(18) 0.0289(8) Uani 1 1 d . . .
C12 C 0.17471(16) 0.2708(3) 0.15263(18) 0.0290(8) Uani 1 1 d . . .
H12 H 0.1327 0.2626 0.1419 0.035 Uiso 1 1 calc R . .
C13 C 0.20167(16) 0.2829(3) 0.09985(17) 0.0264(8) Uani 1 1 d . . .
C14 C 0.26375(15) 0.3001(3) 0.11660(16) 0.0241(7) Uani 1 1 d . . .
C15 C 0.16480(16) 0.2818(3) 0.02598(17) 0.0305(8) Uani 1 1 d . . .
H15A H 0.1879 0.3191 -0.0016 0.037 Uiso 1 1 calc R . .
H15B H 0.1284 0.3251 0.0227 0.037 Uiso 1 1 calc R . .
C16 C 0.14582(15) 0.1710(3) -0.00637(17) 0.0286(8) Uani 1 1 d . . .
C17 C 0.08644(17) 0.1557(3) -0.04352(19) 0.0357(9) Uani 1 1 d . . .
H17 H 0.0591 0.2136 -0.0461 0.043 Uiso 1 1 calc R . .
C18 C 0.06607(18) 0.0591(4) -0.0767(2) 0.0409(10) Uani 1 1 d . A .
C19 C 0.10659(17) -0.0248(3) -0.07123(19) 0.0373(9) Uani 1 1 d . . .
H19 H 0.0931 -0.0920 -0.0925 0.045 Uiso 1 1 calc R . .
C20 C 0.16641(16) -0.0145(3) -0.03562(17) 0.0301(8) Uani 1 1 d . . .
C21 C 0.18591(15) 0.0857(3) -0.00421(16) 0.0269(8) Uani 1 1 d . . .
C22 C 0.20958(17) -0.1066(3) -0.03509(18) 0.0320(8) Uani 1 1 d . . .
H22A H 0.2392 -0.0821 -0.0587 0.038 Uiso 1 1 calc R . .
H22B H 0.1873 -0.1677 -0.0616 0.038 Uiso 1 1 calc R . .
C23 C 0.24285(16) -0.1487(3) 0.03524(18) 0.0282(8) Uani 1 1 d . . .
C24 C 0.21352(17) -0.2101(3) 0.07372(19) 0.0316(8) Uani 1 1 d . . .
H24 H 0.1722 -0.2242 0.0559 0.038 Uiso 1 1 calc R . .
C25 C 0.24252(17) -0.2511(3) 0.13702(18) 0.0318(8) Uani 1 1 d . . .
C26 C 0.30129(16) -0.2181(3) 0.16595(18) 0.0284(8) Uani 1 1 d . . .
H26 H 0.3203 -0.2392 0.2113 0.034 Uiso 1 1 calc R . .
C27 C 0.33277(16) -0.1559(3) 0.13101(18) 0.0285(8) Uani 1 1 d . . .
C28 C 0.30401(16) -0.1295(3) 0.06240(18) 0.0284(8) Uani 1 1 d . . .
C29 C 0.51725(16) 0.0598(3) 0.37812(17) 0.0286(8) Uani 1 1 d . . .
C30 C 0.57661(16) 0.0585(3) 0.35830(19) 0.0334(9) Uani 1 1 d . . .
H30A H 0.5799 0.1244 0.3327 0.050 Uiso 1 1 calc R . .
H30B H 0.5779 -0.0052 0.3300 0.050 Uiso 1 1 calc R . .
H30C H 0.6098 0.0554 0.3995 0.050 Uiso 1 1 calc R . .
C31 C 0.51261(19) -0.0453(3) 0.41708(18) 0.0370(9) Uani 1 1 d . . .
H31A H 0.5439 -0.0462 0.4600 0.055 Uiso 1 1 calc R . .
H31B H 0.5174 -0.1080 0.3895 0.055 Uiso 1 1 calc R . .
H31C H 0.4736 -0.0486 0.4265 0.055 Uiso 1 1 calc R . .
C32 C 0.51778(17) 0.1562(3) 0.42543(18) 0.0334(9) Uani 1 1 d . . .
H32A H 0.5257 0.2230 0.4033 0.050 Uiso 1 1 calc R . .
H32B H 0.5490 0.1456 0.4679 0.050 Uiso 1 1 calc R . .
H32C H 0.4790 0.1618 0.4354 0.050 Uiso 1 1 calc R . .
C33 C 0.17613(18) 0.2758(3) 0.27867(18) 0.0344(9) Uani 1 1 d . . .
C34 C 0.1150(2) 0.2230(5) 0.2591(2) 0.0641(15) Uani 1 1 d . . .
H34A H 0.0985 0.2225 0.2984 0.096 Uiso 1 1 calc R . .
H34B H 0.1186 0.1484 0.2442 0.096 Uiso 1 1 calc R . .
H34C H 0.0887 0.2640 0.2219 0.096 Uiso 1 1 calc R . .
C35 C 0.2123(2) 0.2193(6) 0.3431(2) 0.0746(18) Uani 1 1 d . . .
H35A H 0.2504 0.2568 0.3603 0.112 Uiso 1 1 calc R . .
H35B H 0.2196 0.1439 0.3325 0.112 Uiso 1 1 calc R . .
H35C H 0.1901 0.2209 0.3776 0.112 Uiso 1 1 calc R . .
C36 C 0.1689(3) 0.3935(4) 0.2948(3) 0.0783(19) Uani 1 1 d . . .
H36A H 0.2081 0.4274 0.3105 0.117 Uiso 1 1 calc R . .
H36B H 0.1480 0.3988 0.3305 0.117 Uiso 1 1 calc R . .
H36C H 0.1457 0.4307 0.2538 0.117 Uiso 1 1 calc R . .
C37 C 0.0014(2) 0.0452(5) -0.1206(3) 0.0646(15) Uani 1 1 d . . .
C38 C -0.0248(3) -0.0611(6) -0.1022(4) 0.097(2) Uani 1 1 d . A .
H38A H -0.0196 -0.0639 -0.0530 0.145 Uiso 1 1 calc R . .
H38B H -0.0042 -0.1226 -0.1161 0.145 Uiso 1 1 calc R . .
H38C H -0.0673 -0.0646 -0.1258 0.145 Uiso 1 1 calc R . .
C39 C 0.0002(4) 0.0395(16) -0.1908(4) 0.335(14) Uani 1 1 d . A .
H39A H -0.0372 0.0060 -0.2165 0.502 Uiso 1 1 calc R . .
H39B H 0.0338 -0.0042 -0.1960 0.502 Uiso 1 1 calc R . .
H39C H 0.0031 0.1128 -0.2082 0.502 Uiso 1 1 calc R . .
C40 C -0.0344(5) 0.1359(9) -0.1246(6) 0.062(3) Uiso 0.50 1 d P A 1
H40A H -0.0212 0.1923 -0.1511 0.093 Uiso 0.50 1 calc PR A 1
H40B H -0.0316 0.1631 -0.0787 0.093 Uiso 0.50 1 calc PR A 1
H40C H -0.0758 0.1166 -0.1469 0.093 Uiso 0.50 1 calc PR A 1
C40B C -0.0434(5) 0.1075(9) -0.0760(6) 0.066(3) Uiso 0.50 1 d P A 2
C41 C 0.21291(18) -0.3353(3) 0.1736(2) 0.0354(9) Uani 1 1 d . . .
C42 C 0.2439(2) -0.4428(3) 0.1712(3) 0.0543(13) Uani 1 1 d . . .
H42A H 0.2274 -0.4977 0.1958 0.081 Uiso 1 1 calc R . .
H42B H 0.2866 -0.4348 0.1925 0.081 Uiso 1 1 calc R . .
H42C H 0.2376 -0.4655 0.1238 0.081 Uiso 1 1 calc R . .
C43 C 0.2212(3) -0.3048(4) 0.2483(3) 0.083(2) Uani 1 1 d . . .
H43A H 0.2017 -0.2352 0.2509 0.125 Uiso 1 1 calc R . .
H43B H 0.2638 -0.2987 0.2710 0.125 Uiso 1 1 calc R . .
H43C H 0.2035 -0.3609 0.2707 0.125 Uiso 1 1 calc R . .
C44 C 0.1474(2) -0.3500(6) 0.1395(4) 0.108(3) Uani 1 1 d . . .
H44A H 0.1423 -0.3792 0.0936 0.163 Uiso 1 1 calc R . .
H44B H 0.1271 -0.2799 0.1365 0.163 Uiso 1 1 calc R . .
H44C H 0.1302 -0.4006 0.1661 0.163 Uiso 1 1 calc R . .
C45 C 0.37845(17) 0.1800(3) -0.02506(19) 0.0321(8) Uani 1 1 d . . .
H45A H 0.3561 0.1870 -0.0729 0.048 Uiso 1 1 calc R . .
H45B H 0.4109 0.1279 -0.0212 0.048 Uiso 1 1 calc R . .
H45C H 0.3950 0.2506 -0.0078 0.048 Uiso 1 1 calc R . .
C46 C 0.21285(18) 0.0007(3) 0.1901(2) 0.0372(9) Uani 1 1 d . . .
H46A H 0.1947 -0.0695 0.1743 0.056 Uiso 1 1 calc R . .
H46B H 0.1816 0.0531 0.1915 0.056 Uiso 1 1 calc R . .
H46C H 0.2398 -0.0074 0.2358 0.056 Uiso 1 1 calc R . .
C47 C 0.28934(15) 0.3451(3) 0.06474(17) 0.0261(8) Uani 1 1 d . . .
C48 C 0.30174(16) 0.3984(3) 0.02151(17) 0.0263(8) Uani 1 1 d . . .
C49 C 0.31289(15) 0.4736(3) -0.02828(17) 0.0263(8) Uani 1 1 d . . .
C50 C 0.30196(18) 0.5833(3) -0.02157(19) 0.0353(9) Uani 1 1 d . . .
H50 H 0.2879 0.6076 0.0156 0.042 Uiso 1 1 calc R . .
C51 C 0.3113(2) 0.6570(3) -0.0684(2) 0.0416(10) Uani 1 1 d . . .
H51 H 0.3036 0.7317 -0.0633 0.050 Uiso 1 1 calc R . .
C52 C 0.33182(19) 0.6229(3) -0.1226(2) 0.0396(10) Uani 1 1 d . . .
H52 H 0.3387 0.6742 -0.1544 0.047 Uiso 1 1 calc R . .
C53 C 0.34211(18) 0.5155(3) -0.1302(2) 0.0395(10) Uani 1 1 d . . .
H53 H 0.3555 0.4920 -0.1679 0.047 Uiso 1 1 calc R . .
C54 C 0.33314(18) 0.4403(3) -0.08350(19) 0.0353(9) Uani 1 1 d . . .
H54 H 0.3408 0.3657 -0.0891 0.042 Uiso 1 1 calc R . .
C55 C 0.33898(17) -0.0930(3) 0.01832(19) 0.0311(8) Uani 1 1 d . . .
C56 C 0.36799(17) -0.0834(3) -0.02197(18) 0.0305(8) Uani 1 1 d . . .
C57 C 0.40008(17) -0.0820(3) -0.07272(19) 0.0323(8) Uani 1 1 d . . .
C58 C 0.37199(18) -0.0544(3) -0.1393(2) 0.0388(9) Uani 1 1 d . . .
H58 H 0.3317 -0.0311 -0.1510 0.047 Uiso 1 1 calc R . .
C59 C 0.4025(2) -0.0605(4) -0.1891(2) 0.0421(10) Uani 1 1 d . . .
H59 H 0.3830 -0.0404 -0.2345 0.051 Uiso 1 1 calc R . .
C60 C 0.46045(19) -0.0953(4) -0.1734(2) 0.0438(10) Uani 1 1 d . . .
H60 H 0.4808 -0.1001 -0.2079 0.053 Uiso 1 1 calc R . .
C61 C 0.4893(2) -0.1236(4) -0.1068(2) 0.0510(12) Uani 1 1 d . . .
H61 H 0.5294 -0.1478 -0.0956 0.061 Uiso 1 1 calc R . .
C62 C 0.45937(19) -0.1165(4) -0.0568(2) 0.0459(11) Uani 1 1 d . . .
H62 H 0.4793 -0.1351 -0.0112 0.055 Uiso 1 1 calc R . .
C63 C 0.8503(3) 0.3981(6) 0.1512(3) 0.0898(19) Uiso 1 1 d . . .
H63A H 0.8694 0.3287 0.1601 0.135 Uiso 1 1 d R . .
H63B H 0.8082 0.3895 0.1439 0.135 Uiso 1 1 d R . .
H63C H 0.8655 0.4452 0.1893 0.135 Uiso 1 1 d R . .
C64 C 0.8619(4) 0.4452(8) 0.0897(5) 0.127(3) Uiso 1 1 d . . .
H64A H 0.8424 0.4006 0.0510 0.153 Uiso 1 1 d R . .
H64B H 0.8435 0.5162 0.0825 0.153 Uiso 1 1 d R . .
C65 C 0.9225(10) 0.4601(19) 0.0879(12) 0.310(11) Uiso 1 1 d . . .
H65A H 0.9249 0.5108 0.0524 0.373 Uiso 1 1 d R . .
H65B H 0.9443 0.4912 0.1311 0.373 Uiso 1 1 d R . .
C66 C 0.9443(8) 0.3719(16) 0.0817(10) 0.257(8) Uiso 1 1 d D . .
H66A H 0.9240 0.3399 0.0383 0.308 Uiso 1 1 d R . .
H66B H 0.9437 0.3204 0.1174 0.308 Uiso 1 1 d R . .
C67 C 1.0080(8) 0.4009(16) 0.0806(9) 0.294(9) Uiso 1 1 d D . .
H67A H 1.0137 0.3910 0.0361 0.441 Uiso 1 1 d R . .
H67B H 1.0350 0.3547 0.1124 0.441 Uiso 1 1 d R . .
H67C H 1.0157 0.4751 0.0943 0.441 Uiso 1 1 d R . .

loop_
_atom_site_aniso_label
_atom_site_aniso_U_11
_atom_site_aniso_U_22
_atom_site_aniso_U_33
_atom_site_aniso_U_23
_atom_site_aniso_U_13
_atom_site_aniso_U_12
Zn1 0.0264(2) 0.0302(2) 0.0253(2) -0.00065(17) 0.00815(17) -0.00175(17)
Zn2 0.0275(2) 0.0367(3) 0.0251(2) -0.00029(18) 0.00888(17) -0.00483(18)
O3 0.0225(12) 0.0270(12) 0.0230(12) -0.0025(10) 0.0052(9) -0.0025(10)
O4 0.0215(12) 0.0328(13) 0.0246(12) -0.0018(11) 0.0051(10) -0.0036(10)
C1 0.030(2) 0.0278(19) 0.0294(19) -0.0053(15) 0.0088(15) 0.0028(15)
C2 0.0251(18) 0.0232(17) 0.0258(18) 0.0004(14) 0.0109(14) 0.0005(14)
C3 0.0300(19) 0.0229(17) 0.0252(18) 0.0041(15) 0.0110(14) 0.0008(14)
C4 0.0260(18) 0.0282(18) 0.0195(16) 0.0024(14) 0.0083(14) 0.0007(14)
C5 0.0274(19) 0.0222(17) 0.0250(17) -0.0020(14) 0.0091(14) -0.0045(14)
C6 0.0261(18) 0.0235(17) 0.0228(17) 0.0003(14) 0.0098(14) 0.0000(14)
C7 0.0217(17) 0.0256(18) 0.0219(17) 0.0017(14) 0.0074(13) -0.0022(14)
C8 0.0316(19) 0.0234(18) 0.0247(18) 0.0021(15) 0.0072(14) -0.0020(15)
C9 0.0323(19) 0.0188(17) 0.0232(17) 0.0002(14) 0.0065(14) 0.0030(14)
C10 0.036(2) 0.0215(17) 0.0230(17) 0.0024(14) 0.0059(15) 0.0019(15)
C11 0.036(2) 0.0248(18) 0.0283(19) 0.0033(15) 0.0128(16) 0.0030(15)
C12 0.0294(19) 0.0292(19) 0.0309(19) 0.0026(16) 0.0123(15) 0.0024(15)
C13 0.0295(19) 0.0225(17) 0.0274(18) 0.0018(15) 0.0075(15) 0.0016(14)
C14 0.0304(19) 0.0209(17) 0.0232(17) 0.0010(14) 0.0109(14) 0.0007(14)
C15 0.0287(19) 0.035(2) 0.0266(19) 0.0067(16) 0.0047(15) 0.0018(16)
C16 0.0253(19) 0.038(2) 0.0227(17) 0.0063(16) 0.0066(14) -0.0040(16)
C17 0.026(2) 0.047(2) 0.033(2) 0.0082(18) 0.0066(16) 0.0007(17)
C18 0.030(2) 0.050(3) 0.038(2) 0.005(2) -0.0002(17) -0.0103(19)
C19 0.035(2) 0.046(2) 0.030(2) 0.0028(18) 0.0079(16) -0.0133(19)
C20 0.032(2) 0.039(2) 0.0208(17) 0.0042(16) 0.0081(15) -0.0066(16)
C21 0.0238(18) 0.038(2) 0.0186(16) 0.0045(16) 0.0053(14) -0.0048(15)
C22 0.034(2) 0.035(2) 0.0267(19) -0.0074(16) 0.0084(15) -0.0080(16)
C23 0.034(2) 0.0245(18) 0.0270(18) -0.0063(15) 0.0090(15) -0.0019(15)
C24 0.032(2) 0.0286(19) 0.036(2) -0.0062(16) 0.0113(16) -0.0064(16)
C25 0.039(2) 0.0281(19) 0.032(2) -0.0032(16) 0.0154(17) -0.0024(16)
C26 0.036(2) 0.0215(17) 0.0291(19) -0.0007(15) 0.0110(15) 0.0024(15)
C27 0.033(2) 0.0236(18) 0.0301(19) -0.0058(15) 0.0112(16) 0.0017(15)
C28 0.032(2) 0.0258(18) 0.0292(19) -0.0044(15) 0.0123(15) -0.0039(15)
C29 0.031(2) 0.0310(19) 0.0234(18) 0.0013(15) 0.0064(15) 0.0001(15)
C30 0.028(2) 0.041(2) 0.0287(19) 0.0019(17) 0.0037(15) 0.0049(16)
C31 0.049(2) 0.035(2) 0.0228(19) 0.0074(17) 0.0031(17) 0.0003(18)
C32 0.036(2) 0.038(2) 0.0242(18) -0.0013(17) 0.0064(16) 0.0021(17)
C33 0.043(2) 0.036(2) 0.0278(19) 0.0022(17) 0.0157(17) 0.0016(18)
C34 0.063(3) 0.090(4) 0.053(3) -0.013(3) 0.038(3) -0.020(3)
C35 0.067(4) 0.122(5) 0.044(3) 0.034(3) 0.031(3) 0.026(3)
C36 0.128(5) 0.050(3) 0.089(4) -0.021(3) 0.085(4) -0.016(3)
C37 0.028(2) 0.083(4) 0.071(3) 0.009(3) -0.007(2) -0.014(2)
C38 0.042(3) 0.104(5) 0.132(6) -0.028(4) 0.001(3) -0.021(3)
C39 0.082(6) 0.79(4) 0.083(6) 0.168(12) -0.063(5) -0.184(13)
C41 0.039(2) 0.0272(19) 0.045(2) 0.0060(17) 0.0195(18) -0.0013(17)
C42 0.074(3) 0.026(2) 0.076(3) 0.005(2) 0.043(3) -0.001(2)
C43 0.161(6) 0.044(3) 0.075(4) -0.014(3) 0.084(4) -0.033(3)
C44 0.040(3) 0.131(6) 0.147(6) 0.096(5) 0.013(3) -0.016(3)
C45 0.035(2) 0.030(2) 0.033(2) 0.0029(16) 0.0124(16) 0.0017(16)
C46 0.041(2) 0.034(2) 0.041(2) -0.0003(18) 0.0199(18) -0.0025(18)
C47 0.0263(19) 0.0277(18) 0.0238(18) -0.0039(15) 0.0055(14) 0.0033(15)
C48 0.0263(18) 0.0279(18) 0.0248(18) -0.0016(16) 0.0071(14) -0.0015(15)
C49 0.0252(18) 0.0301(19) 0.0223(17) 0.0014(15) 0.0040(14) -0.0031(15)
C50 0.048(2) 0.035(2) 0.0240(19) -0.0046(17) 0.0113(17) 0.0006(18)
C51 0.060(3) 0.028(2) 0.037(2) 0.0029(18) 0.013(2) -0.0036(19)
C52 0.045(2) 0.040(2) 0.037(2) 0.0107(18) 0.0157(18) -0.0036(19)
C53 0.043(2) 0.049(3) 0.032(2) 0.0107(19) 0.0191(18) 0.0061(19)
C54 0.047(2) 0.031(2) 0.031(2) 0.0032(16) 0.0151(17) 0.0086(17)
C55 0.035(2) 0.0268(19) 0.031(2) -0.0033(16) 0.0063(16) -0.0034(16)
C56 0.036(2) 0.0269(19) 0.0279(19) -0.0064(16) 0.0070(16) -0.0051(16)
C57 0.036(2) 0.032(2) 0.031(2) -0.0007(16) 0.0114(16) -0.0063(16)
C58 0.034(2) 0.049(2) 0.035(2) 0.0009(19) 0.0124(17) 0.0020(18)
C59 0.048(3) 0.051(3) 0.029(2) 0.0037(19) 0.0122(18) -0.005(2)
C60 0.040(2) 0.063(3) 0.033(2) 0.005(2) 0.0186(18) -0.007(2)
C61 0.035(2) 0.080(3) 0.041(2) 0.011(2) 0.0157(19) 0.008(2)
C62 0.040(2) 0.068(3) 0.032(2) 0.011(2) 0.0126(18) 0.001(2)

loop_
_atom_type_symbol
_atom_type_description
_atom_type_scat_dispersion_real
_atom_type_scat_dispersion_imag
_atom_type_scat_source
C C 0.0033 0.0016 'International Tables Vol C Tables 4.2.6.8 and 6.1.1.4'
H H 0.0000 0.0000 'International Tables Vol C Tables 4.2.6.8 and 6.1.1.4'
O O 0.0106 0.0060 'International Tables Vol C Tables 4.2.6.8 and 6.1.1.4'
Zn Zn 0.2839 1.4301 'International Tables Vol C Tables 4.2.6.8 and 6.1.1.4'

loop_
_geom_angle_atom_site_label_1
_geom_angle_atom_site_label_2
_geom_angle_atom_site_label_3
_geom_angle
C46 Zn1 O3 141.63(14)
C46 Zn1 O4 139.85(14)
O3 Zn1 O4 78.51(9)
C46 Zn1 Zn2 178.35(13)
O3 Zn1 Zn2 39.52(7)
O4 Zn1 Zn2 39.00(7)
C45 Zn2 O4 148.48(13)
C45 Zn2 O3 133.25(13)
O4 Zn2 O3 78.19(9)
C45 Zn2 Zn1 172.03(11)
O4 Zn2 Zn1 39.33(7)
O3 Zn2 Zn1 38.86(7)
C7 O3 Zn1 115.01(19)
C7 O3 Zn2 143.3(2)
Zn1 O3 Zn2 101.62(10)
C21 O4 Zn2 145.8(2)
C21 O4 Zn1 112.3(2)
Zn2 O4 Zn1 101.67(10)
C2 C1 C27 118.4(3)
C2 C1 H1A 107.7
C27 C1 H1A 107.7
C2 C1 H1B 107.7
C27 C1 H1B 107.7
H1A C1 H1B 107.1
C3 C2 C7 118.2(3)
C3 C2 C1 119.1(3)
C7 C2 C1 122.4(3)
C2 C3 C4 122.8(3)
C2 C3 H3 118.6
C4 C3 H3 118.6
C3 C4 C5 117.2(3)
C3 C4 C29 120.2(3)
C5 C4 C29 122.5(3)
C6 C5 C4 122.3(3)
C6 C5 H5 118.9
C4 C5 H5 118.8
C5 C6 C7 118.5(3)
C5 C6 C8 121.0(3)
C7 C6 C8 120.5(3)
O3 C7 C2 120.4(3)
O3 C7 C6 118.6(3)
C2 C7 C6 120.9(3)
C6 C8 C9 115.5(3)
C6 C8 H8A 108.4
C9 C8 H8A 108.4
C6 C8 H8B 108.4
C9 C8 H8B 108.4
H8A C8 H8B 107.5
C10 C9 C14 118.4(3)
C10 C9 C8 120.2(3)
C14 C9 C8 121.4(3)
C9 C10 C11 122.3(3)
C9 C10 H10 118.8
C11 C10 H10 118.8
C10 C11 C12 117.1(3)
C10 C11 C33 121.5(3)
C12 C11 C33 121.3(3)
C13 C12 C11 122.3(3)
C13 C12 H12 118.8
C11 C12 H12 118.8
C12 C13 C14 118.3(3)
C12 C13 C15 120.8(3)
C14 C13 C15 120.8(3)
C9 C14 C13 120.1(3)
C9 C14 C47 121.4(3)
C13 C14 C47 118.3(3)
C13 C15 C16 117.2(3)
C13 C15 H15A 108.0
C16 C15 H15A 108.0
C13 C15 H15B 108.0
C16 C15 H15B 108.0
H15A C15 H15B 107.2
C17 C16 C21 118.1(4)
C17 C16 C15 118.9(3)
C21 C16 C15 122.9(3)
C18 C17 C16 122.6(4)
C18 C17 H17 118.7
C16 C17 H17 118.7
C19 C18 C17 117.6(4)
C19 C18 C37 120.2(4)
C17 C18 C37 122.1(4)
C18 C19 C20 122.6(4)
C18 C19 H19 118.7
C20 C19 H19 118.7
C19 C20 C21 118.2(4)
C19 C20 C22 120.3(3)
C21 C20 C22 121.4(3)
O4 C21 C16 120.3(3)
O4 C21 C20 118.7(3)
C16 C21 C20 120.8(3)
C20 C22 C23 115.5(3)
C20 C22 H22A 108.4
C23 C22 H22A 108.4
C20 C22 H22B 108.4
C23 C22 H22B 108.4
H22A C22 H22B 107.5
C24 C23 C28 117.9(3)
C24 C23 C22 120.7(3)
C28 C23 C22 121.4(3)
C25 C24 C23 122.2(4)
C25 C24 H24 118.9
C23 C24 H24 118.9
C24 C25 C26 117.8(3)
C24 C25 C41 121.8(3)
C26 C25 C41 120.3(3)
C27 C26 C25 122.5(3)
C27 C26 H26 118.7
C25 C26 H26 118.7
C26 C27 C28 117.3(3)
C26 C27 C1 121.8(3)
C28 C27 C1 120.8(3)
C23 C28 C27 120.9(3)
C23 C28 C55 119.4(3)
C27 C28 C55 119.4(3)
C32 C29 C4 112.3(3)
C32 C29 C30 108.5(3)
C4 C29 C30 107.9(3)
C32 C29 C31 108.6(3)
C4 C29 C31 111.0(3)
C30 C29 C31 108.5(3)
C29 C30 H30A 109.5
C29 C30 H30B 109.5
H30A C30 H30B 109.5
C29 C30 H30C 109.5
H30A C30 H30C 109.5
H30B C30 H30C 109.5
C29 C31 H31A 109.5
C29 C31 H31B 109.5
H31A C31 H31B 109.5
C29 C31 H31C 109.5
H31A C31 H31C 109.5
H31B C31 H31C 109.5
C29 C32 H32A 109.5
C29 C32 H32B 109.5
H32A C32 H32B 109.5
C29 C32 H32C 109.5
H32A C32 H32C 109.5
H32B C32 H32C 109.5
C36 C33 C34 108.6(4)
C36 C33 C35 108.7(4)
C34 C33 C35 107.1(4)
C36 C33 C11 108.1(3)
C34 C33 C11 112.4(3)
C35 C33 C11 111.8(3)
C33 C34 H34A 109.5
C33 C34 H34B 109.5
H34A C34 H34B 109.5
C33 C34 H34C 109.5
H34A C34 H34C 109.5
H34B C34 H34C 109.5
C33 C35 H35A 109.5
C33 C35 H35B 109.5
H35A C35 H35B 109.5
C33 C35 H35C 109.5
H35A C35 H35C 109.5
H35B C35 H35C 109.5
C33 C36 H36A 109.5
C33 C36 H36B 109.5
H36A C36 H36B 109.5
C33 C36 H36C 109.5
H36A C36 H36C 109.5
H36B C36 H36C 109.5
C40 C37 C39 97.5(9)
C40 C37 C18 115.1(6)
C39 C37 C18 110.0(5)
C40 C37 C38 115.7(6)
C39 C37 C38 107.5(8)
C18 C37 C38 110.1(4)
C40 C37 C40B 40.3(6)
C39 C37 C40B 134.0(8)
C18 C37 C40B 106.1(5)
C38 C37 C40B 85.2(5)
C37 C38 H38A 109.5
C37 C38 H38B 109.5
H38A C38 H38B 109.5
C37 C38 H38C 109.5
H38A C38 H38C 109.5
H38B C38 H38C 109.5
C37 C39 H39A 109.4
C37 C39 H39B 109.3
H39A C39 H39B 109.5
C37 C39 H39C 109.7
H39A C39 H39C 109.5
H39B C39 H39C 109.5
C37 C40 H40A 109.4
C37 C40 H40B 109.5
C37 C40 H40C 109.5
C44 C41 C42 108.1(5)
C44 C41 C43 109.4(5)
C42 C41 C43 108.1(4)
C44 C41 C25 112.7(4)
C42 C41 C25 107.2(3)
C43 C41 C25 111.2(3)
C41 C42 H42A 109.5
C41 C42 H42B 109.5
H42A C42 H42B 109.5
C41 C42 H42C 109.5
H42A C42 H42C 109.5
H42B C42 H42C 109.5
C41 C43 H43A 109.5
C41 C43 H43B 109.5
H43A C43 H43B 109.5
C41 C43 H43C 109.5
H43A C43 H43C 109.5
H43B C43 H43C 109.5
C41 C44 H44A 109.5
C41 C44 H44B 109.5
H44A C44 H44B 109.5
C41 C44 H44C 109.5
H44A C44 H44C 109.5
H44B C44 H44C 109.5
Zn2 C45 H45A 109.5
Zn2 C45 H45B 109.5
H45A C45 H45B 109.5
Zn2 C45 H45C 109.5
H45A C45 H45C 109.5
H45B C45 H45C 109.5
Zn1 C46 H46A 109.5
Zn1 C46 H46B 109.5
H46A C46 H46B 109.5
Zn1 C46 H46C 109.5
H46A C46 H46C 109.5
H46B C46 H46C 109.5
C48 C47 C14 166.4(4)
C47 C48 C49 173.1(4)
C50 C49 C54 118.5(3)
C50 C49 C48 118.8(3)
C54 C49 C48 122.7(3)
C51 C50 C49 120.5(4)
C51 C50 H50 119.8
C49 C50 H50 119.8
C50 C51 C52 120.4(4)
C50 C51 H51 119.8
C52 C51 H51 119.8
C53 C52 C51 119.8(4)
C53 C52 H52 120.1
C51 C52 H52 120.1
C52 C53 C54 120.6(4)
C52 C53 H53 119.7
C54 C53 H53 119.7
C53 C54 C49 120.3(4)
C53 C54 H54 119.9
C49 C54 H54 119.9
C56 C55 C28 167.2(4)
C55 C56 C57 174.4(4)
C58 C57 C62 118.8(4)
C58 C57 C56 120.8(4)
C62 C57 C56 120.2(3)
C57 C58 C59 120.2(4)
C57 C58 H58 119.9
C59 C58 H58 119.9
C60 C59 C58 120.8(4)
C60 C59 H59 119.6
C58 C59 H59 119.6
C59 C60 C61 119.7(4)
C59 C60 H60 120.1
C61 C60 H60 120.1
C62 C61 C60 119.8(4)
C62 C61 H61 120.1
C60 C61 H61 120.1
C61 C62 C57 120.6(4)
C61 C62 H62 119.7
C57 C62 H62 119.7
C64 C63 H63A 109.5
C64 C63 H63B 109.0
H63A C63 H63B 109.5
C64 C63 H63C 109.9
H63A C63 H63C 109.5
H63B C63 H63C 109.5
C65 C64 C63 118.5(12)
C65 C64 H64A 107.8
C63 C64 H64A 108.5
C65 C64 H64B 106.3
C63 C64 H64B 108.0
H64A C64 H64B 107.3
C66 C65 C64 109(2)
C66 C65 H65A 112.8
C64 C65 H65A 110.7
C66 C65 H65B 108.4
C64 C65 H65B 108.1
H65A C65 H65B 107.6
C65 C66 C67 103.0(19)
C65 C66 H66A 110.0
C67 C66 H66A 108.8
C65 C66 H66B 114.5
C67 C66 H66B 111.8
H66A C66 H66B 108.6
C66 C67 H67A 111.2
C66 C67 H67B 108.3
H67A C67 H67B 109.5
C66 C67 H67C 108.9
H67A C67 H67C 109.5
H67B C67 H67C 109.5

loop_
_geom_bond_atom_site_label_1
_geom_bond_atom_site_label_2
_geom_bond_distance
Zn1 C46 1.940(4)
Zn1 O3 1.965(2)
Zn1 O4 1.985(2)
Zn1 Zn2 3.0668(6)
Zn2 C45 1.941(4)
Zn2 O4 1.971(2)
Zn2 O3 1.992(2)
O3 C7 1.367(4)
O4 C21 1.366(4)
C1 C2 1.526(5)
C1 C27 1.529(5)
C1 H1A 0.9900
C1 H1B 0.9900
C2 C3 1.391(5)
C2 C7 1.401(5)
C3 C4 1.395(5)
C3 H3 0.9500
C4 C5 1.400(5)
C4 C29 1.541(5)
C5 C6 1.394(5)
C5 H5 0.9500
C6 C7 1.405(5)
C6 C8 1.519(5)
C8 C9 1.527(5)
C8 H8A 0.9900
C8 H8B 0.9900
C9 C10 1.395(5)
C9 C14 1.407(5)
C10 C11 1.398(5)
C10 H10 0.9500
C11 C12 1.403(5)
C11 C33 1.538(5)
C12 C13 1.392(5)
C12 H12 0.9500
C13 C14 1.411(5)
C13 C15 1.524(5)
C14 C47 1.456(5)
C15 C16 1.531(5)
C15 H15A 0.9900
C15 H15B 0.9900
C16 C17 1.402(5)
C16 C21 1.400(5)
C17 C18 1.391(6)
C17 H17 0.9500
C18 C19 1.385(6)
C18 C37 1.545(6)
C19 C20 1.396(5)
C19 H19 0.9500
C20 C21 1.410(5)
C20 C22 1.517(5)
C22 C23 1.529(5)
C22 H22A 0.9900
C22 H22B 0.9900
C23 C24 1.394(5)
C23 C28 1.405(5)
C24 C25 1.384(5)
C24 H24 0.9500
C25 C26 1.400(5)
C25 C41 1.544(5)
C26 C27 1.384(5)
C26 H26 0.9500
C27 C28 1.420(5)
C28 C55 1.438(5)
C29 C32 1.530(5)
C29 C30 1.542(5)
C29 C31 1.540(5)
C30 H30A 0.9800
C30 H30B 0.9800
C30 H30C 0.9800
C31 H31A 0.9800
C31 H31B 0.9800
C31 H31C 0.9800
C32 H32A 0.9800
C32 H32B 0.9800
C32 H32C 0.9800
C33 C36 1.508(6)
C33 C34 1.519(6)
C33 C35 1.527(6)
C34 H34A 0.9800
C34 H34B 0.9800
C34 H34C 0.9800
C35 H35A 0.9800
C35 H35B 0.9800
C35 H35C 0.9800
C36 H36A 0.9800
C36 H36B 0.9800
C36 H36C 0.9800
C37 C40 1.386(11)
C37 C39 1.428(11)
C37 C38 1.534(9)
C37 C40B 1.737(13)
C38 H38A 0.9800
C38 H38B 0.9800
C38 H38C 0.9800
C39 H39A 0.9801
C39 H39B 0.9801
C39 H39C 0.9801
C40 H40A 0.9800
C40 H40B 0.9800
C40 H40C 0.9800
C41 C44 1.512(7)
C41 C42 1.517(6)
C41 C43 1.532(6)
C42 H42A 0.9800
C42 H42B 0.9800
C42 H42C 0.9800
C43 H43A 0.9800
C43 H43B 0.9800
C43 H43C 0.9800
C44 H44A 0.9800
C44 H44B 0.9800
C44 H44C 0.9800
C45 H45A 0.9800
C45 H45B 0.9800
C45 H45C 0.9800
C46 H46A 0.9800
C46 H46B 0.9800
C46 H46C 0.9800
C47 C48 1.196(5)
C48 C49 1.449(5)
C49 C50 1.391(5)
C49 C54 1.394(5)
C50 C51 1.377(6)
C50 H50 0.9500
C51 C52 1.382(6)
C51 H51 0.9500
C52 C53 1.363(6)
C52 H52 0.9500
C53 C54 1.386(5)
C53 H53 0.9500
C54 H54 0.9500
C55 C56 1.201(5)
C56 C57 1.430(5)
C57 C58 1.385(5)
C57 C62 1.399(6)
C58 C59 1.388(6)
C58 H58 0.9500
C59 C60 1.371(6)
C59 H59 0.9500
C60 C61 1.392(6)
C60 H60 0.9500
C61 C62 1.383(6)
C61 H61 0.9500
C62 H62 0.9500
C63 C64 1.472(10)
C63 H63A 0.9600
C63 H63B 0.9600
C63 H63C 0.9600
C64 C65 1.43(2)
C64 H64A 0.9700
C64 H64B 0.9700
C65 C66 1.22(2)
C65 H65A 0.9700
C65 H65B 0.9700
C66 C67 1.533(9)
C66 H66A 0.9700
C66 H66B 0.9700
C67 H67A 0.9600
C67 H67B 0.9600
C67 H67C 0.9600
